data_4121102
loop_
_publ_author_name
'Yun Ma'
'Craig E. Stivala'
'Ashley M. Wright'
'Trevor Hayton'
'Jun Liang'
'Ivan Keresztes'
'Emil Lobkovsky'
'David B. Collum'
'Armen Zakarian'

_publ_section_title
;
 Enediolate-Dilithium Amide Mixed Aggregates in the Enantioselective
 Alkylation of Arylacetic Acids: Structural Studies and a Stereochemical
 Model
;
_journal_name_full 'Journal of the American Chemical Society'
_journal_page_first 16853
_journal_page_last 16864
_journal_paper_doi 10.1021/ja403076u
_journal_volume 135
_journal_year 2013
_chemical_absolute_configuration un
_chemical_formula_moiety 'C66 H98 Li6 N8'
_chemical_formula_sum 'C66 H98 Li6 N8'
_chemical_formula_weight 1045.16
_chemical_name_systematic
; 
 ? 
;
_space_group_IT_number 19
_symmetry_cell_setting orthorhombic
_symmetry_space_group_name_Hall 'P 2ac 2ab'
_symmetry_space_group_name_H-M 'P 21 21 21'
_atom_sites_solution_hydrogens geom
_atom_sites_solution_primary direct
_atom_sites_solution_secondary difmap
_audit_creation_method SHELXL-97
_cell_angle_alpha 90.00
_cell_angle_beta 90.00
_cell_angle_gamma 90.00
_cell_formula_units_Z 4
_cell_length_a 15.4882(8)
_cell_length_b 19.7919(11)
_cell_length_c 24.4546(14)
_cell_measurement_temperature 100(2)
_cell_volume 7496.3(7)
_computing_structure_refinement 'SHELXL-97 (Sheldrick, 1997)'
_computing_structure_solution 'SHELXS-97 (Sheldrick, 1990)'
_diffrn_ambient_temperature 100(2)
_diffrn_measured_fraction_theta_full 0.992
_diffrn_measured_fraction_theta_max 0.992
_diffrn_radiation_monochromator graphite
_diffrn_radiation_source 'fine-focus sealed tube'
_diffrn_radiation_type MoK\a
_diffrn_radiation_wavelength 0.71073
_diffrn_reflns_av_R_equivalents 0.0653
_diffrn_reflns_av_sigmaI/netI 0.0640
_diffrn_reflns_limit_h_max 11
_diffrn_reflns_limit_h_min -18
_diffrn_reflns_limit_k_max 23
_diffrn_reflns_limit_k_min -23
_diffrn_reflns_limit_l_max 28
_diffrn_reflns_limit_l_min -24
_diffrn_reflns_number 37167
_diffrn_reflns_theta_full 24.81
_diffrn_reflns_theta_max 24.81
_diffrn_reflns_theta_min 1.67
_exptl_absorpt_coefficient_mu 0.053
_exptl_absorpt_correction_T_max 0.9940
_exptl_absorpt_correction_T_min 0.9911
_exptl_absorpt_correction_type multi-scan
_exptl_absorpt_process_details SADABS
_exptl_crystal_colour colorless
_exptl_crystal_density_diffrn 0.926
_exptl_crystal_description block
_exptl_crystal_F_000 2272
_exptl_crystal_size_max 0.15
_exptl_crystal_size_mid 0.10
_exptl_crystal_size_min 0.10
_platon_squeeze_details
;
;
_refine_diff_density_max 0.319
_refine_diff_density_min -0.129
_refine_diff_density_rms 0.034
_refine_ls_abs_structure_details 'Flack H D (1983), Acta Cryst. A39, 876-881'
_refine_ls_abs_structure_Flack 0(10)
_refine_ls_extinction_method none
_refine_ls_goodness_of_fit_ref 0.890
_refine_ls_hydrogen_treatment riding
_refine_ls_matrix_type full
_refine_ls_number_parameters 723
_refine_ls_number_reflns 7035
_refine_ls_number_restraints 0
_refine_ls_restrained_S_all 0.890
_refine_ls_R_factor_all 0.0624
_refine_ls_R_factor_gt 0.0419
_refine_ls_shift/su_max 0.003
_refine_ls_shift/su_mean 0.000
_refine_ls_structure_factor_coef Fsqd
_refine_ls_weighting_details 'calc w=1/[\s^2^(Fo^2^)+(0.0571P)^2^+0.0000P] where P=(Fo^2^+2Fc^2^)/3'
_refine_ls_weighting_scheme calc
_refine_ls_wR_factor_gt 0.0950
_refine_ls_wR_factor_ref 0.0995
_reflns_number_gt 4854
_reflns_number_total 7035
_reflns_threshold_expression >2sigma(I)
_cod_data_source_file ja403076u_si_001.cif
_cod_data_source_block 04
_cod_database_code 4121102

loop_
_symmetry_equiv_pos_as_xyz
'x, y, z'
'-x+1/2, -y, z+1/2'
'-x, y+1/2, -z+1/2'
'x+1/2, -y+1/2, -z'

loop_
_atom_site_label
_atom_site_type_symbol
_atom_site_fract_x
_atom_site_fract_y
_atom_site_fract_z
_atom_site_U_iso_or_equiv
_atom_site_adp_type
_atom_site_occupancy
_atom_site_symmetry_multiplicity
_atom_site_calc_flag
_atom_site_refinement_flags
N4A N 1.12752(11) 1.02833(9) 0.65205(8) 0.0285(5) Uani 1 1 d .
C1A C 0.96160(13) 0.92179(11) 0.74251(10) 0.0289(6) Uani 1 1 d .
C14 C 1.03031(14) 0.80121(12) 0.59257(10) 0.0336(6) Uani 1 1 d .
H14A H 1.0126 0.7543 0.6011 0.040 Uiso 1 1 calc R
H14B H 1.0709 0.7994 0.5613 0.040 Uiso 1 1 calc R
C29 C 1.20972(14) 1.03230(12) 0.62141(10) 0.0347(6) Uani 1 1 d .
H29A H 1.2239 1.0802 0.6141 0.042 Uiso 1 1 calc R
H29B H 1.2032 1.0090 0.5858 0.042 Uiso 1 1 calc R
C1 C 0.76323(14) 0.94468(11) 0.66241(9) 0.0280(6) Uani 1 1 d .
C7 C 1.15343(14) 0.79183(11) 0.65101(10) 0.0310(6) Uani 1 1 d .
H7 H 1.1386 0.7426 0.6508 0.037 Uiso 1 1 calc R
C52 C 0.72267(15) 0.80273(12) 0.80989(10) 0.0333(6) Uani 1 1 d .
H52 H 0.6913 0.7586 0.8105 0.040 Uiso 1 1 calc R
C36 C 0.67186(14) 0.73925(11) 0.59691(10) 0.0287(6) Uani 1 1 d .
H36 H 0.7073 0.7197 0.5666 0.034 Uiso 1 1 calc R
C37 C 0.60956(15) 0.68371(11) 0.61806(10) 0.0317(6) Uani 1 1 d .
C58 C 0.52565(15) 0.80376(12) 0.77492(11) 0.0384(7) Uani 1 1 d .
H58A H 0.4944 0.8174 0.8085 0.046 Uiso 1 1 calc R
H58B H 0.5521 0.7590 0.7816 0.046 Uiso 1 1 calc R
C43 C 0.79767(14) 0.71885(11) 0.64952(10) 0.0323(6) Uani 1 1 d .
H43A H 0.8312 0.7102 0.6158 0.039 Uiso 1 1 calc R
H43B H 0.7703 0.6757 0.6606 0.039 Uiso 1 1 calc R
C25 C 1.13790(15) 1.06348(12) 0.70528(10) 0.0336(6) Uani 1 1 d .
H25A H 1.0829 1.0609 0.7258 0.040 Uiso 1 1 calc R
H25B H 1.1506 1.1118 0.6985 0.040 Uiso 1 1 calc R
C6 C 1.18418(14) 0.81013(12) 0.70816(10) 0.0331(6) Uani 1 1 d .
H6A H 1.2398 0.7871 0.7152 0.040 Uiso 1 1 calc R
H6B H 1.1947 0.8594 0.7098 0.040 Uiso 1 1 calc R
C53 C 0.65485(15) 0.85925(12) 0.80982(10) 0.0346(6) Uani 1 1 d .
H53A H 0.6215 0.8573 0.8443 0.042 Uiso 1 1 calc R
H53B H 0.6845 0.9035 0.8084 0.042 Uiso 1 1 calc R
C28 C 1.28341(15) 0.99962(12) 0.65367(11) 0.0385(7) Uani 1 1 d .
H28A H 1.2708 0.9511 0.6593 0.046 Uiso 1 1 calc R
H28B H 1.3378 1.0032 0.6326 0.046 Uiso 1 1 calc R
C54 C 0.55405(15) 0.92032(11) 0.75327(11) 0.0348(7) Uani 1 1 d .
H54A H 0.5996 0.9545 0.7468 0.042 Uiso 1 1 calc R
H54B H 0.5213 0.9340 0.7862 0.042 Uiso 1 1 calc R
C51 C 0.77988(15) 0.80566(13) 0.86046(10) 0.0370(7) Uani 1 1 d .
C8 C 1.22822(14) 0.80309(12) 0.61026(10) 0.0321(6) Uani 1 1 d .
C9 C 1.30112(15) 0.76211(14) 0.61276(11) 0.0411(7) Uani 1 1 d .
H9 H 1.3041 0.7275 0.6396 0.049 Uiso 1 1 calc R
C46 C 0.82235(16) 0.86535(14) 0.87642(11) 0.0431(7) Uani 1 1 d .
H46 H 0.8121 0.9058 0.8566 0.052 Uiso 1 1 calc R
C30 C 0.69850(16) 0.83061(12) 0.49365(10) 0.0379(7) Uani 1 1 d .
H30A H 0.6486 0.8176 0.4706 0.046 Uiso 1 1 calc R
H30B H 0.7361 0.7905 0.4978 0.046 Uiso 1 1 calc R
C22 C 0.95967(16) 1.06769(12) 0.54215(10) 0.0355(7) Uani 1 1 d .
C42 C 0.59952(15) 0.67035(12) 0.67303(10) 0.0344(7) Uani 1 1 d .
H42 H 0.6335 0.6943 0.6989 0.041 Uiso 1 1 calc R
C35 C 0.61580(14) 0.79610(11) 0.57310(10) 0.0295(6) Uani 1 1 d .
H35A H 0.5767 0.7768 0.5452 0.035 Uiso 1 1 calc R
H35B H 0.5796 0.8152 0.6026 0.035 Uiso 1 1 calc R
C45 C 0.82185(15) 0.74616(12) 0.75163(10) 0.0339(6) Uani 1 1 d .
H45A H 0.7856 0.7059 0.7588 0.041 Uiso 1 1 calc R
H45B H 0.8696 0.7462 0.7785 0.041 Uiso 1 1 calc R
C15 C 0.95039(15) 0.84174(12) 0.57571(11) 0.0357(7) Uani 1 1 d .
H15A H 0.9192 0.8159 0.5472 0.043 Uiso 1 1 calc R
H15B H 0.9116 0.8452 0.6078 0.043 Uiso 1 1 calc R
C44 C 0.85944(14) 0.74094(12) 0.69430(9) 0.0345(6) Uani 1 1 d .
H44A H 0.9082 0.7086 0.6953 0.041 Uiso 1 1 calc R
H44B H 0.8833 0.7856 0.6842 0.041 Uiso 1 1 calc R
C26 C 1.20903(15) 1.03350(12) 0.73941(11) 0.0365(7) Uani 1 1 d .
H26A H 1.1940 0.9864 0.7491 0.044 Uiso 1 1 calc R
H26B H 1.2149 1.0596 0.7737 0.044 Uiso 1 1 calc R
C13 C 1.22555(16) 0.85262(12) 0.57087(10) 0.0368(7) Uani 1 1 d .
H13 H 1.1767 0.8815 0.5686 0.044 Uiso 1 1 calc R
C34 C 0.61095(16) 0.91158(12) 0.54098(11) 0.0400(7) Uani 1 1 d .
H34A H 0.5886 0.9258 0.5771 0.048 Uiso 1 1 calc R
H34B H 0.5610 0.8997 0.5176 0.048 Uiso 1 1 calc R
C55 C 0.49406(14) 0.91831(12) 0.70478(11) 0.0358(7) Uani 1 1 d .
H55A H 0.5271 0.9062 0.6715 0.043 Uiso 1 1 calc R
H55B H 0.4685 0.9636 0.6991 0.043 Uiso 1 1 calc R
C38 C 0.56070(18) 0.64687(12) 0.58129(11) 0.0447(7) Uani 1 1 d .
H38 H 0.5676 0.6543 0.5432 0.054 Uiso 1 1 calc R
C21 C 0.87385(17) 1.07269(12) 0.55525(11) 0.0432(7) Uani 1 1 d .
H21 H 0.8520 1.0459 0.5844 0.052 Uiso 1 1 calc R
C24 C 1.05860(15) 1.06391(11) 0.62074(10) 0.0316(6) Uani 1 1 d .
H24A H 1.0827 1.1063 0.6056 0.038 Uiso 1 1 calc R
H24B H 1.0114 1.0762 0.6461 0.038 Uiso 1 1 calc R
C63 C 1.14521(16) 0.82541(14) 0.80288(10) 0.0419(7) Uani 1 1 d .
H1A H 1.1421 0.8749 0.7975 0.050 Uiso 1 1 calc R
H1B H 1.2054 0.8138 0.8127 0.050 Uiso 1 1 calc R
C5 C 1.12707(17) 0.71712(12) 0.75996(12) 0.0472(8) Uani 1 1 d .
H5A H 1.1872 0.7042 0.7687 0.057 Uiso 1 1 calc R
H5B H 1.1106 0.6941 0.7256 0.057 Uiso 1 1 calc R
C32 C 0.69687(17) 0.95060(13) 0.46005(11) 0.0437(7) Uani 1 1 d .
H32A H 0.7342 0.9875 0.4463 0.052 Uiso 1 1 calc R
H32B H 0.6492 0.9439 0.4336 0.052 Uiso 1 1 calc R
C27 C 1.29438(15) 1.03422(13) 0.70886(11) 0.0410(7) Uani 1 1 d .
H27A H 1.3137 1.0814 0.7034 0.049 Uiso 1 1 calc R
H27B H 1.3389 1.0103 0.7306 0.049 Uiso 1 1 calc R
C16 C 0.96695(16) 0.91314(12) 0.55393(10) 0.0376(7) Uani 1 1 d .
H16A H 1.0164 0.9120 0.5283 0.045 Uiso 1 1 calc R
H16B H 0.9156 0.9286 0.5333 0.045 Uiso 1 1 calc R
C50 C 0.79596(19) 0.74811(14) 0.89021(11) 0.0517(8) Uani 1 1 d .
H50 H 0.7679 0.7071 0.8807 0.062 Uiso 1 1 calc R
C57 C 0.46218(15) 0.79859(12) 0.72749(12) 0.0419(7) Uani 1 1 d .
H57A H 0.4926 0.7810 0.6949 0.050 Uiso 1 1 calc R
H57B H 0.4160 0.7661 0.7371 0.050 Uiso 1 1 calc R
C20 C 0.81756(18) 1.11547(13) 0.52747(12) 0.0503(8) Uani 1 1 d .
H20 H 0.7581 1.1168 0.5370 0.060 Uiso 1 1 calc R
C40 C 0.49066(17) 0.58772(13) 0.65411(12) 0.0481(8) Uani 1 1 d .
H40 H 0.4489 0.5560 0.6664 0.058 Uiso 1 1 calc R
C23 C 1.02134(15) 1.02231(12) 0.57413(10) 0.0329(6) Uani 1 1 d .
H23 H 1.0698 1.0093 0.5493 0.039 Uiso 1 1 calc R
C31 C 0.74881(17) 0.88634(13) 0.46508(11) 0.0449(8) Uani 1 1 d .
H31A H 0.8023 0.8958 0.4859 0.054 Uiso 1 1 calc R
H31B H 0.7657 0.8708 0.4281 0.054 Uiso 1 1 calc R
C47 C 0.87884(18) 0.86658(15) 0.92046(11) 0.0510(8) Uani 1 1 d .
H47 H 0.9068 0.9073 0.9308 0.061 Uiso 1 1 calc R
C33 C 0.66038(18) 0.96981(13) 0.51513(11) 0.0444(7) Uani 1 1 d .
H33A H 0.6213 1.0090 0.5108 0.053 Uiso 1 1 calc R
H33B H 0.7081 0.9835 0.5397 0.053 Uiso 1 1 calc R
C56 C 0.42191(15) 0.86652(12) 0.71386(12) 0.0391(7) Uani 1 1 d .
H56A H 0.3842 0.8814 0.7443 0.047 Uiso 1 1 calc R
H56B H 0.3862 0.8626 0.6804 0.047 Uiso 1 1 calc R
C41 C 0.54048(16) 0.62233(12) 0.69139(11) 0.0425(7) Uani 1 1 d .
H41 H 0.5346 0.6135 0.7294 0.051 Uiso 1 1 calc R
C2 C 1.08583(18) 0.80544(14) 0.84948(12) 0.0528(8) Uani 1 1 d .
H2A H 1.1040 0.8290 0.8833 0.063 Uiso 1 1 calc R
H2B H 1.0261 0.8198 0.8408 0.063 Uiso 1 1 calc R
C60 C 0.93451(16) 0.99017(12) 0.76999(11) 0.0383(7) Uani 1 1 d .
H60A H 0.9390 1.0264 0.7422 0.046 Uiso 1 1 calc R
H60B H 0.8730 0.9868 0.7807 0.046 Uiso 1 1 calc R
C12 C 1.29316(17) 0.86101(14) 0.53439(12) 0.0486(8) Uani 1 1 d .
H12 H 1.2901 0.8949 0.5069 0.058 Uiso 1 1 calc R
C64 C 0.74636(17) 1.01646(13) 0.68688(13) 0.0499(8) Uani 1 1 d .
H64A H 0.7384 1.0116 0.7268 0.060 Uiso 1 1 calc R
H64B H 0.7989 1.0441 0.6811 0.060 Uiso 1 1 calc R
C4 C 1.06831(18) 0.69373(14) 0.80543(12) 0.0559(9) Uani 1 1 d .
H4A H 1.0076 0.7025 0.7950 0.067 Uiso 1 1 calc R
H4B H 1.0752 0.6444 0.8104 0.067 Uiso 1 1 calc R
C62 C 0.9673(2) 1.08227(14) 0.83841(12) 0.0624(9) Uani 1 1 d .
H62A H 0.9051 1.0876 0.8442 0.094 Uiso 1 1 calc R
H62B H 0.9869 1.1144 0.8105 0.094 Uiso 1 1 calc R
H62C H 0.9980 1.0910 0.8728 0.094 Uiso 1 1 calc R
C65 C 0.66919(18) 1.05566(14) 0.66416(13) 0.0543(8) Uani 1 1 d .
H65A H 0.6800 1.0658 0.6251 0.065 Uiso 1 1 calc R
H65B H 0.6173 1.0266 0.6662 0.065 Uiso 1 1 calc R
C17 C 0.9888(2) 1.10837(17) 0.50042(13) 0.0656(10) Uani 1 1 d .
H17 H 1.0477 1.1058 0.4899 0.079 Uiso 1 1 calc R
C49 C 0.8536(2) 0.74953(16) 0.93448(12) 0.0633(9) Uani 1 1 d .
H49 H 0.8646 0.7093 0.9545 0.076 Uiso 1 1 calc R
C19 C 0.8481(2) 1.15498(17) 0.48690(14) 0.0654(10) Uani 1 1 d .
H19 H 0.8099 1.1841 0.4677 0.078 Uiso 1 1 calc R
C61 C 0.98591(19) 1.01150(13) 0.81965(11) 0.0471(8) Uani 1 1 d .
H61A H 0.9733 0.9799 0.8500 0.056 Uiso 1 1 calc R
H61B H 1.0482 1.0077 0.8111 0.056 Uiso 1 1 calc R
C48 C 0.89372(18) 0.80753(17) 0.94890(12) 0.0579(9) Uani 1 1 d .
H48 H 0.9326 0.8076 0.9789 0.069 Uiso 1 1 calc R
C11 C 1.36484(17) 0.82002(14) 0.53817(13) 0.0524(8) Uani 1 1 d .
H11 H 1.4115 0.8262 0.5135 0.063 Uiso 1 1 calc R
C3 C 1.08750(18) 0.72928(15) 0.85915(13) 0.0571(9) Uani 1 1 d .
H3A H 1.1450 0.7154 0.8729 0.068 Uiso 1 1 calc R
H3B H 1.0437 0.7168 0.8868 0.068 Uiso 1 1 calc R
C10 C 1.36961(17) 0.77076(15) 0.57687(12) 0.0502(8) Uani 1 1 d .
H10 H 1.4192 0.7427 0.5793 0.060 Uiso 1 1 calc R
C39 C 0.50141(19) 0.59897(14) 0.59964(12) 0.0535(8) Uani 1 1 d .
H39 H 0.4683 0.5740 0.5739 0.064 Uiso 1 1 calc R
C66 C 0.6510(2) 1.12018(16) 0.69338(18) 0.0874(13) Uani 1 1 d .
H66A H 0.6969 1.1528 0.6855 0.131 Uiso 1 1 calc R
H66B H 0.6487 1.1118 0.7328 0.131 Uiso 1 1 calc R
H66C H 0.5955 1.1384 0.6811 0.131 Uiso 1 1 calc R
C18 C 0.9341(2) 1.15328(19) 0.47313(14) 0.0787(11) Uani 1 1 d .
H18 H 0.9561 1.1822 0.4454 0.094 Uiso 1 1 calc R
Li3A Li 0.9075(2) 0.9490(2) 0.65922(18) 0.0368(11) Uani 1 1 d .
Li1A Li 1.0135(2) 0.8285(2) 0.71081(18) 0.0362(11) Uani 1 1 d .
Li2 Li 0.6838(2) 0.8130(2) 0.70322(17) 0.0339(10) Uani 1 1 d .
Li1 Li 0.7619(3) 0.8553(2) 0.60846(18) 0.0370(11) Uani 1 1 d .
Li3 Li 0.8286(3) 0.8854(2) 0.72899(17) 0.0360(11) Uani 1 1 d .
Li2A Li 1.0754(2) 0.92831(18) 0.64399(17) 0.0322(10) Uani 1 1 d .
N4 N 0.59454(11) 0.85391(9) 0.76291(8) 0.0316(5) Uani 1 1 d .
N1A N 1.12265(12) 0.79161(9) 0.75171(8) 0.0320(5) Uani 1 1 d .
N1 N 0.66713(12) 0.85143(9) 0.54780(8) 0.0281(5) Uani 1 1 d .
N3 N 0.77039(11) 0.80627(9) 0.75929(8) 0.0287(5) Uani 1 1 d .
N2A N 1.07515(11) 0.82957(9) 0.64003(8) 0.0298(5) Uani 1 1 d .
N2 N 0.73010(11) 0.76767(9) 0.63733(8) 0.0283(5) Uani 1 1 d .
N3A N 0.98515(12) 0.96073(9) 0.59732(8) 0.0291(5) Uani 1 1 d .

loop_
_atom_site_aniso_label
_atom_site_aniso_U_11
_atom_site_aniso_U_22
_atom_site_aniso_U_33
_atom_site_aniso_U_23
_atom_site_aniso_U_13
_atom_site_aniso_U_12
N4A 0.0235(10) 0.0265(10) 0.0355(11) -0.0034(9) -0.0007(9) 0.0028(8)
C1A 0.0185(11) 0.0258(11) 0.0426(15) 0.0003(11) -0.0008(11) 0.0032(10)
C14 0.0255(12) 0.0328(13) 0.0425(15) -0.0070(12) 0.0009(12) -0.0030(11)
C29 0.0289(13) 0.0337(13) 0.0414(15) -0.0015(12) 0.0015(12) -0.0013(11)
C1 0.0197(11) 0.0289(12) 0.0355(14) -0.0074(11) 0.0005(11) 0.0000(10)
C7 0.0219(12) 0.0244(11) 0.0466(15) -0.0039(11) 0.0014(12) -0.0045(10)
C52 0.0249(12) 0.0391(13) 0.0358(14) -0.0011(12) 0.0002(12) 0.0010(11)
C36 0.0269(12) 0.0282(12) 0.0311(13) -0.0036(11) 0.0000(11) 0.0020(11)
C37 0.0296(13) 0.0288(12) 0.0368(15) -0.0001(11) -0.0022(12) 0.0014(11)
C58 0.0265(13) 0.0347(13) 0.0539(17) -0.0008(13) 0.0017(13) 0.0023(11)
C43 0.0266(12) 0.0319(13) 0.0385(15) -0.0046(11) 0.0018(12) 0.0055(10)
C25 0.0297(13) 0.0302(12) 0.0408(15) -0.0055(12) -0.0008(12) 0.0003(11)
C6 0.0219(12) 0.0300(12) 0.0474(16) 0.0029(12) 0.0013(12) -0.0018(10)
C53 0.0274(13) 0.0405(13) 0.0360(15) -0.0060(12) 0.0035(12) 0.0062(11)
C28 0.0225(12) 0.0381(14) 0.0549(17) -0.0018(13) 0.0011(13) 0.0028(11)
C54 0.0236(12) 0.0300(12) 0.0508(16) -0.0023(12) 0.0052(12) 0.0011(11)
C51 0.0305(13) 0.0481(15) 0.0323(14) -0.0020(13) 0.0071(12) 0.0090(12)
C8 0.0198(12) 0.0311(12) 0.0454(15) -0.0154(12) -0.0006(12) -0.0049(10)
C9 0.0256(13) 0.0488(15) 0.0489(16) -0.0119(14) -0.0030(13) -0.0041(12)
C46 0.0364(14) 0.0501(16) 0.0427(16) 0.0002(14) -0.0020(14) -0.0050(13)
C30 0.0364(14) 0.0366(13) 0.0408(16) -0.0028(12) -0.0009(13) -0.0027(12)
C22 0.0378(14) 0.0380(13) 0.0306(14) 0.0025(12) -0.0051(13) -0.0043(12)
C42 0.0340(14) 0.0306(12) 0.0385(15) -0.0007(12) 0.0019(12) 0.0029(11)
C35 0.0231(12) 0.0313(12) 0.0341(14) -0.0025(11) -0.0048(11) -0.0022(11)
C45 0.0264(12) 0.0365(13) 0.0387(15) 0.0023(12) -0.0051(12) 0.0094(11)
C15 0.0263(13) 0.0419(14) 0.0388(15) -0.0111(12) -0.0065(12) -0.0038(11)
C44 0.0244(12) 0.0364(13) 0.0428(15) -0.0070(12) -0.0016(12) 0.0134(11)
C26 0.0339(13) 0.0336(13) 0.0419(15) -0.0046(12) -0.0058(13) 0.0006(12)
C13 0.0294(13) 0.0333(13) 0.0478(16) -0.0107(13) 0.0040(13) -0.0084(11)
C34 0.0393(14) 0.0366(14) 0.0441(16) 0.0028(13) -0.0076(13) 0.0073(12)
C55 0.0206(12) 0.0343(13) 0.0525(17) 0.0017(13) -0.0029(12) 0.0053(11)
C38 0.0570(17) 0.0375(14) 0.0397(16) 0.0035(13) -0.0102(14) -0.0105(14)
C21 0.0417(15) 0.0347(14) 0.0530(18) 0.0068(13) -0.0060(14) 0.0025(13)
C24 0.0286(12) 0.0294(12) 0.0367(14) 0.0006(11) -0.0034(12) 0.0027(11)
C63 0.0349(14) 0.0489(15) 0.0418(16) 0.0045(13) -0.0025(13) -0.0006(12)
C5 0.0366(15) 0.0352(14) 0.070(2) 0.0140(14) 0.0063(15) 0.0031(12)
C32 0.0428(15) 0.0413(15) 0.0469(17) 0.0114(13) -0.0095(14) -0.0075(13)
C27 0.0274(13) 0.0394(14) 0.0562(17) -0.0036(14) -0.0111(13) -0.0002(12)
C16 0.0326(14) 0.0381(14) 0.0423(16) -0.0018(13) -0.0071(13) -0.0012(12)
C50 0.0633(18) 0.0434(16) 0.0483(17) -0.0053(15) 0.0004(16) 0.0130(14)
C57 0.0235(13) 0.0353(14) 0.0668(19) -0.0073(14) -0.0005(14) -0.0043(11)
C20 0.0478(17) 0.0420(15) 0.0610(19) 0.0128(15) -0.0183(16) -0.0041(14)
C40 0.0409(15) 0.0392(15) 0.064(2) 0.0129(15) -0.0067(15) -0.0129(13)
C23 0.0265(12) 0.0394(13) 0.0327(14) -0.0032(12) -0.0011(12) 0.0000(11)
C31 0.0446(16) 0.0494(16) 0.0409(17) 0.0047(14) 0.0032(14) -0.0040(14)
C47 0.0418(16) 0.0660(19) 0.0452(18) -0.0066(16) -0.0040(15) 0.0011(15)
C33 0.0513(16) 0.0342(13) 0.0477(17) 0.0079(13) -0.0098(14) 0.0015(13)
C56 0.0219(12) 0.0412(14) 0.0542(17) -0.0012(13) -0.0003(13) 0.0023(12)
C41 0.0420(15) 0.0419(15) 0.0436(16) 0.0088(13) 0.0074(14) 0.0020(13)
C2 0.0496(16) 0.0610(18) 0.0478(18) 0.0105(15) 0.0043(15) 0.0040(15)
C60 0.0348(14) 0.0394(14) 0.0408(16) 0.0018(12) 0.0049(13) -0.0018(12)
C12 0.0412(16) 0.0479(16) 0.0569(18) -0.0054(15) 0.0087(15) -0.0144(14)
C64 0.0340(15) 0.0506(16) 0.065(2) -0.0023(16) 0.0002(15) -0.0049(13)
C4 0.0428(15) 0.0448(16) 0.080(2) 0.0231(16) 0.0147(16) 0.0018(14)
C62 0.084(2) 0.0481(17) 0.055(2) -0.0097(16) 0.0075(18) -0.0159(17)
C65 0.0483(16) 0.0458(16) 0.069(2) 0.0002(16) 0.0049(16) 0.0035(15)
C17 0.0541(19) 0.090(2) 0.053(2) 0.0206(18) -0.0066(17) -0.0011(18)
C49 0.079(2) 0.0557(18) 0.0556(19) -0.0044(16) -0.0234(18) 0.0259(17)
C19 0.0551(19) 0.074(2) 0.068(2) 0.0114(18) -0.0263(18) 0.0039(17)
C61 0.0562(17) 0.0417(15) 0.0433(17) -0.0028(13) 0.0044(15) -0.0084(14)
C48 0.0485(17) 0.086(2) 0.0395(17) -0.0117(17) -0.0084(15) 0.0223(17)
C11 0.0310(14) 0.0603(18) 0.066(2) -0.0193(16) 0.0144(15) -0.0137(14)
C3 0.0370(15) 0.0686(19) 0.066(2) 0.0309(17) 0.0111(15) 0.0044(14)
C10 0.0235(14) 0.0594(18) 0.068(2) -0.0163(16) -0.0007(15) -0.0015(13)
C39 0.0619(18) 0.0462(16) 0.0525(19) 0.0093(15) -0.0229(16) -0.0241(15)
C66 0.060(2) 0.059(2) 0.144(4) -0.023(2) -0.002(2) 0.0105(17)
C18 0.076(2) 0.101(3) 0.059(2) 0.040(2) -0.012(2) -0.003(2)
Li3A 0.025(2) 0.035(2) 0.050(3) 0.002(2) -0.001(2) -0.0031(18)
Li1A 0.025(2) 0.037(2) 0.046(3) -0.004(2) 0.002(2) 0.0001(18)
Li2 0.023(2) 0.034(2) 0.045(3) 0.001(2) -0.0026(19) -0.0012(17)
Li1 0.035(2) 0.035(2) 0.040(2) -0.004(2) -0.008(2) -0.0037(19)
Li3 0.030(2) 0.036(2) 0.042(3) -0.008(2) 0.000(2) -0.0026(19)
Li2A 0.029(2) 0.0255(19) 0.042(2) -0.0064(18) 0.000(2) -0.0039(17)
N4 0.0196(10) 0.0328(10) 0.0423(12) 0.0009(10) -0.0002(10) 0.0039(9)
N1A 0.0261(10) 0.0278(10) 0.0421(12) 0.0054(10) 0.0012(10) 0.0017(9)
N1 0.0243(10) 0.0277(10) 0.0324(11) 0.0024(9) -0.0040(9) 0.0019(9)
N3 0.0221(9) 0.0326(10) 0.0313(11) -0.0008(9) 0.0025(9) 0.0047(9)
N2A 0.0189(9) 0.0293(10) 0.0413(12) -0.0038(9) -0.0048(10) 0.0014(8)
N2 0.0227(10) 0.0290(10) 0.0331(11) -0.0008(9) -0.0045(9) 0.0060(8)
N3A 0.0239(10) 0.0293(10) 0.0340(11) -0.0023(9) -0.0027(9) -0.0013(9)

loop_
_atom_type_symbol
_atom_type_description
_atom_type_scat_dispersion_real
_atom_type_scat_dispersion_imag
_atom_type_scat_source
C C 0.0033 0.0000 'International Tables Vol C Tables 4.2.6.8 and 6.1.1.4'
H H 0.0000 0.0000 'International Tables Vol C Tables 4.2.6.8 and 6.1.1.4'
N N 0.0061 0.0000 'International Tables Vol C Tables 4.2.6.8 and 6.1.1.4'
Li Li -0.0003 0.0000 'International Tables Vol C Tables 4.2.6.8 and 6.1.1.4'

loop_
_geom_angle_atom_site_label_1
_geom_angle_atom_site_label_2
_geom_angle_atom_site_label_3
_geom_angle
C29 N4A C25 109.02(17)
C29 N4A C24 109.34(17)
C25 N4A C24 107.86(17)
C29 N4A Li2A 109.02(17)
C25 N4A Li2A 123.59(18)
C24 N4A Li2A 96.86(16)
C60 C1A Li1A 172.8(2)
C60 C1A Li3 95.53(17)
Li1A C1A Li3 90.84(17)
C60 C1A Li3A 94.65(17)
Li1A C1A Li3A 91.04(18)
Li3 C1A Li3A 66.31(16)
N2A C14 C15 113.33(19)
N4A C29 C28 111.00(19)
C64 C1 Li1 162.9(2)
C64 C1 Li3A 98.36(18)
Li1 C1 Li3A 91.09(17)
C64 C1 Li3 105.82(19)
Li1 C1 Li3 91.06(17)
Li3A C1 Li3 66.14(16)
N2A C7 C6 108.04(19)
N2A C7 C8 115.69(19)
C6 C7 C8 108.90(17)
N3 C52 C51 113.37(18)
N3 C52 C53 108.32(19)
C51 C52 C53 111.8(2)
N2 C36 C37 115.72(19)
N2 C36 C35 109.00(18)
C37 C36 C35 107.09(18)
C42 C37 C38 118.1(2)
C42 C37 C36 122.1(2)
C38 C37 C36 119.8(2)
N4 C58 C57 110.9(2)
N2 C43 C44 114.18(19)
N4A C25 C26 112.39(19)
N1A C6 C7 113.71(18)
N4 C53 C52 112.34(19)
C27 C28 C29 110.5(2)
N4 C54 C55 111.37(19)
C50 C51 C46 117.7(2)
C50 C51 C52 120.3(2)
C46 C51 C52 122.0(2)
C13 C8 C9 118.1(2)
C13 C8 C7 122.2(2)
C9 C8 C7 119.7(2)
C8 C9 C10 121.4(3)
C51 C46 C47 121.6(3)
N1 C30 C31 112.3(2)
C17 C22 C21 116.7(2)
C17 C22 C23 121.3(2)
C21 C22 C23 122.0(2)
C37 C42 C41 121.3(2)
N1 C35 C36 113.26(18)
N3 C45 C44 112.74(19)
N3 C45 Li2 40.40(13)
C44 C45 Li2 86.22(15)
C16 C15 C14 116.2(2)
C45 C44 C43 116.29(19)
C25 C26 C27 111.2(2)
C12 C13 C8 120.9(2)
N1 C34 C33 111.1(2)
C54 C55 C56 110.7(2)
C37 C38 C39 120.6(3)
C22 C21 C20 122.5(3)
N4A C24 C23 113.66(18)
N1A C63 C2 112.3(2)
N1A C5 C4 112.1(2)
C33 C32 C31 109.8(2)
C28 C27 C26 109.6(2)
N3A C16 C15 112.2(2)
N3A C16 Li2A 39.88(13)
C15 C16 Li2A 85.73(16)
C51 C50 C49 120.5(3)
C56 C57 C58 111.9(2)
C19 C20 C21 119.5(3)
C39 C40 C41 119.9(3)
N3A C23 C24 107.91(19)
N3A C23 C22 116.80(19)
C24 C23 C22 107.64(19)
C32 C31 C30 112.0(2)
C48 C47 C46 118.8(3)
C32 C33 C34 111.6(2)
C57 C56 C55 108.93(19)
C40 C41 C42 119.6(3)
C3 C2 C63 111.3(2)
C61 C60 C1A 116.4(2)
C13 C12 C11 119.7(3)
C65 C64 C1 116.9(2)
C3 C4 C5 112.1(2)
C66 C65 C64 114.1(3)
C22 C17 C18 121.9(3)
C48 C49 C50 120.7(3)
C20 C19 C18 120.4(3)
C62 C61 C60 113.9(2)
C49 C48 C47 120.7(3)
C10 C11 C12 120.8(3)
C4 C3 C2 108.7(2)
C11 C10 C9 119.1(3)
C40 C39 C38 120.5(3)
C19 C18 C17 119.1(3)
N3A Li3A C1 130.4(2)
N3A Li3A C1A 119.92(19)
C1 Li3A C1A 109.18(19)
N2A Li1A N1A 91.85(17)
N2A Li1A C1A 119.1(2)
N1A Li1A C1A 115.3(2)
N3 Li2 N2 107.24(19)
N3 Li2 N4 89.46(18)
N2 Li2 N4 161.6(2)
N3 Li2 C45 29.13(9)
N2 Li2 C45 81.50(14)
N4 Li2 C45 112.43(18)
N2 Li1 N1 92.71(18)
N2 Li1 C1 120.2(2)
N1 Li1 C1 117.4(2)
N3 Li3 C1A 129.5(2)
N3 Li3 C1 119.1(2)
C1A Li3 C1 110.99(19)
N3A Li2A N2A 107.7(2)
N3A Li2A N4A 91.15(17)
N2A Li2A N4A 157.9(2)
N3A Li2A C16 28.95(10)
N2A Li2A C16 81.48(15)
N4A Li2A C16 113.48(17)
C54 N4 C58 108.74(17)
C54 N4 C53 109.14(18)
C58 N4 C53 110.29(19)
C54 N4 Li2 119.75(18)
C58 N4 Li2 109.98(17)
C53 N4 Li2 98.38(16)
C63 N1A C6 110.49(18)
C63 N1A C5 109.0(2)
C6 N1A C5 108.29(19)
C63 N1A Li1A 116.24(19)
C6 N1A Li1A 95.15(17)
C5 N1A Li1A 116.54(19)
C30 N1 C35 110.18(18)
C30 N1 C34 108.52(19)
C35 N1 C34 108.90(17)
C30 N1 Li1 114.70(18)
C35 N1 Li1 96.15(17)
C34 N1 Li1 117.56(18)
C52 N3 C45 110.72(18)
C52 N3 Li2 104.93(18)
C45 N3 Li2 110.47(19)
C52 N3 Li3 126.93(19)
C45 N3 Li3 110.89(18)
Li2 N3 Li3 89.74(18)
C7 N2A C14 110.26(18)
C7 N2A Li2A 120.25(18)
C14 N2A Li2A 115.03(19)
C7 N2A Li1A 103.66(18)
C14 N2A Li1A 117.45(18)
Li2A N2A Li1A 88.18(18)
C36 N2 C43 109.21(17)
C36 N2 Li1 104.89(18)
C43 N2 Li1 119.10(19)
C36 N2 Li2 120.34(18)
C43 N2 Li2 113.26(18)
Li1 N2 Li2 89.01(18)
C16 N3A C23 109.53(18)
C16 N3A Li2A 111.17(18)
C23 N3A Li2A 103.38(18)
C16 N3A Li3A 111.86(19)
C23 N3A Li3A 129.80(19)
Li2A N3A Li3A 86.99(18)

loop_
_geom_bond_atom_site_label_1
_geom_bond_atom_site_label_2
_geom_bond_distance
N4A C29 1.479(3)
N4A C25 1.485(3)
N4A C24 1.490(3)
N4A Li2A 2.147(4)
C1A C60 1.568(3)
C1A Li1A 2.158(5)
C1A Li3 2.207(5)
C1A Li3A 2.267(5)
C14 N2A 1.464(3)
C14 C15 1.532(3)
C29 C28 1.531(3)
C1 C64 1.564(3)
C1 Li1 2.207(5)
C1 Li3A 2.238(4)
C1 Li3 2.248(5)
C7 N2A 1.449(3)
C7 C6 1.520(3)
C7 C8 1.544(3)
C52 N3 1.443(3)
C52 C51 1.523(3)
C52 C53 1.535(3)
C36 N2 1.452(3)
C36 C37 1.551(3)
C36 C35 1.536(3)
C37 C42 1.379(3)
C37 C38 1.383(3)
C58 N4 1.487(3)
C58 C57 1.524(3)
C43 N2 1.455(3)
C43 C44 1.518(3)
C25 C26 1.504(3)
C6 N1A 1.476(3)
C53 N4 1.483(3)
C28 C27 1.523(4)
C54 N4 1.475(3)
C54 C55 1.507(3)
C51 C50 1.374(4)
C51 C46 1.407(4)
C8 C13 1.375(3)
C8 C9 1.392(3)
C9 C10 1.387(4)
C46 C47 1.388(4)
C30 N1 1.470(3)
C30 C31 1.520(3)
C22 C17 1.376(4)
C22 C21 1.371(3)
C22 C23 1.527(3)
C42 C41 1.393(3)
C35 N1 1.488(3)
C45 N3 1.444(3)
C45 C44 1.522(3)
C45 Li2 2.779(4)
C15 C16 1.532(3)
C26 C27 1.518(3)
C13 C12 1.386(4)
C34 N1 1.484(3)
C34 C33 1.521(4)
C55 C56 1.533(3)
C38 C39 1.394(4)
C21 C20 1.392(4)
C24 C23 1.520(3)
C63 N1A 1.461(3)
C63 C2 1.517(4)
C5 N1A 1.490(3)
C5 C4 1.510(4)
C32 C33 1.509(4)
C32 C31 1.510(4)
C16 N3A 1.446(3)
C16 Li2A 2.786(5)
C50 C49 1.404(4)
C57 C56 1.519(3)
C20 C19 1.349(4)
C40 C39 1.361(4)
C40 C41 1.377(4)
C23 N3A 1.456(3)
C47 C48 1.379(4)
C2 C3 1.526(4)
C60 C61 1.512(4)
C12 C11 1.378(4)
C64 C65 1.529(4)
C4 C3 1.519(4)
C62 C61 1.502(4)
C65 C66 1.490(4)
C17 C18 1.397(4)
C49 C48 1.352(4)
C19 C18 1.375(5)
C11 C10 1.361(4)
Li3A N3A 1.947(5)
Li1A N2A 1.977(5)
Li1A N1A 2.095(4)
Li2 N3 1.923(4)
Li2 N2 1.979(5)
Li2 N4 2.167(4)
Li1 N2 1.936(4)
Li1 N1 2.089(4)
Li3 N3 1.953(4)
Li2A N3A 1.916(4)
Li2A N2A 1.957(4)

loop_
_platon_squeeze_void_nr
_platon_squeeze_void_average_x
_platon_squeeze_void_average_y
_platon_squeeze_void_average_z
_platon_squeeze_void_volume
_platon_squeeze_void_count_electrons
_platon_squeeze_void_content
1 0.121 -0.250 1.000 784 125 ' '
2 0.056 0.250 0.500 785 125 ' '
